data_7113671
loop_
_publ_author_name
'Dendrinou-Samara, Catherine'
'Zaleski, Curtis M.'
'Evagorou, Andri'
'Kampf, Jeff W.'
'Pecoraro, Vincent L.'
'Kessissoglou, Dimitris P.'

_publ_section_title
;
 A cationic 24-MC-8 manganese cluster with ring metals possessing three
 oxidation states
 [Mn^II^~4~Mn^III^~6~Mn^IV^~2~(\m~4~-O)~2~(\m~3~-O)4(\m~3~-OH)~4~(\m~3~-OCH~3~)~2~(pko)~12~](OH)(ClO~4~)~3~
;
_journal_coden_ASTM CHCOFS
_journal_issue 21
_journal_name_full
;
 Chemical Communications (Cambridge, United Kingdom)
;
_journal_page_first 2668
_journal_page_last 2669
_journal_paper_doi 10.1039/b309439a
_journal_year 2003
_chemical_formula_sum 'C138 H116 Cl3 Mn12 N37 O40'
_chemical_formula_weight 3698.31
_space_group_IT_number 86
_symmetry_cell_setting tetragonal
_symmetry_space_group_name_Hall '-P 4bc'
_symmetry_space_group_name_H-M 'P 42/n :2'
_atom_sites_solution_hydrogens geom
_atom_sites_solution_primary direct
_atom_sites_solution_secondary difmap
_audit_creation_method SHELXL-97
_cell_angle_alpha 90.00
_cell_angle_beta 90.00
_cell_angle_gamma 90.00
_cell_formula_units_Z 4
_cell_length_a 29.6517(12)
_cell_length_b 29.6517(12)
_cell_length_c 17.6036(13)
_cell_measurement_reflns_used 6319
_cell_measurement_temperature 118(2)
_cell_measurement_theta_max 21.93
_cell_measurement_theta_min 2.78
_cell_volume 15477.5(14)
_computing_cell_refinement 'Bruker SMART'
_computing_data_collection 'Bruker SMART'
_computing_data_reduction 'Bruker SHELXTL'
_computing_molecular_graphics 'Bruker SHELXTL'
_computing_publication_material 'Bruker SHELXTL'
_computing_structure_refinement 'Bruker SHELXTL'
_computing_structure_solution 'Bruker SHELXTL'
_diffrn_ambient_temperature 118(2)
_diffrn_measured_fraction_theta_full 0.984
_diffrn_measured_fraction_theta_max 0.984
_diffrn_measurement_device_type 'Bruker SMART CCD'
_diffrn_measurement_method 'omega & phi scans'
_diffrn_radiation_monochromator graphite
_diffrn_radiation_source 'fine-focus sealed tube'
_diffrn_radiation_type MoK\a
_diffrn_radiation_wavelength 0.71073
_diffrn_reflns_av_R_equivalents 0.1440
_diffrn_reflns_av_sigmaI/netI 0.0732
_diffrn_reflns_limit_h_max 22
_diffrn_reflns_limit_h_min -21
_diffrn_reflns_limit_k_max 31
_diffrn_reflns_limit_k_min -31
_diffrn_reflns_limit_l_max 18
_diffrn_reflns_limit_l_min -18
_diffrn_reflns_number 85779
_diffrn_reflns_theta_full 22.12
_diffrn_reflns_theta_max 22.12
_diffrn_reflns_theta_min 2.78
_exptl_absorpt_coefficient_mu 1.084
_exptl_absorpt_correction_T_max 0.8809
_exptl_absorpt_correction_T_min 0.6469
_exptl_absorpt_correction_type multi-scan
_exptl_absorpt_process_details 'Blessing, Acta Cryst. (1995) A51 33-38.'
_exptl_crystal_colour black
_exptl_crystal_density_diffrn 1.587
_exptl_crystal_density_method 'not measured'
_exptl_crystal_description needle
_exptl_crystal_F_000 7496
_exptl_crystal_size_max 0.12
_exptl_crystal_size_mid 0.16
_exptl_crystal_size_min 0.44
_refine_diff_density_max 0.691
_refine_diff_density_min -0.690
_refine_diff_density_rms 0.099
_refine_ls_extinction_coef 0.00089(11)
_refine_ls_extinction_expression Fc^*^=kFc[1+0.001xFc^2^\l^3^/sin(2\q)]^-1/4^
_refine_ls_extinction_method SHELXL
_refine_ls_goodness_of_fit_ref 1.039
_refine_ls_hydrogen_treatment mixed
_refine_ls_matrix_type full
_refine_ls_number_parameters 997
_refine_ls_number_reflns 9499
_refine_ls_number_restraints 0
_refine_ls_restrained_S_all 1.039
_refine_ls_R_factor_all 0.0995
_refine_ls_R_factor_gt 0.0640
_refine_ls_shift/su_max 0.001
_refine_ls_shift/su_mean 0.000
_refine_ls_structure_factor_coef Fsqd
_refine_ls_weighting_details 'calc w=1/[\s^2^(Fo^2^)+(0.0893P)^2^+4.1995P] where P=(Fo^2^+2Fc^2^)/3'
_refine_ls_weighting_scheme calc
_refine_ls_wR_factor_gt 0.1548
_refine_ls_wR_factor_ref 0.1686
_reflns_number_gt 6588
_reflns_number_total 9499
_reflns_threshold_expression >2sigma(I)
_cod_duplicate_entry 7104877
_cod_data_source_file b309439a.txt
_cod_data_source_block dk02j
_cod_depositor_comments
;
The following automatic conversions were performed:

'_symmetry_cell_setting' value 'Tetragonal' changed to 'tetragonal'
according to
/usr/data/users/saulius/automatic-downloads/retrospective/RSC/lib/dictionaries/cif_core.dic
dictionary named 'cif_core.dic' version 2.4.2 from 2011-04-26.

Automatic conversion script
Id: cif_fix_values 2281 2013-09-26 08:29:07Z andrius 
;
_cod_original_sg_symbol_H-M P4(2)/n
_cod_database_code 7113671

loop_
_symmetry_equiv_pos_as_xyz
'x, y, z'
'-x+1/2, -y+1/2, z'
'-y, x+1/2, z+1/2'
'y+1/2, -x, z+1/2'
'-x, -y, -z'
'x-1/2, y-1/2, -z'
'y, -x-1/2, -z-1/2'
'-y-1/2, x, -z-1/2'

loop_
_atom_site_label
_atom_site_type_symbol
_atom_site_fract_x
_atom_site_fract_y
_atom_site_fract_z
_atom_site_U_iso_or_equiv
_atom_site_adp_type
_atom_site_occupancy
_atom_site_symmetry_multiplicity
_atom_site_calc_flag
_atom_site_refinement_flags
Mn1 Mn 0.47868(4) 0.91793(4) -0.00238(6) 0.0231(3) Uani 1 1 d .
Mn2 Mn 0.46457(4) 0.91801(4) 0.19187(6) 0.0240(3) Uani 1 1 d .
Mn3 Mn 0.50562(4) 1.01803(4) 0.27047(6) 0.0210(3) Uani 1 1 d .
Mn4 Mn 0.58835(4) 1.04271(4) 0.14449(6) 0.0228(3) Uani 1 1 d .
Mn5 Mn 0.53167(4) 0.98567(4) 0.06758(6) 0.0201(3) Uani 1 1 d .
Mn6 Mn 0.43281(4) 1.03355(4) 0.12532(7) 0.0346(4) Uani 1 1 d .
N1 N 0.4204(2) 0.8814(2) 0.1096(3) 0.0238(15) Uani 1 1 d .
N2 N 0.3060(2) 0.8488(2) 0.0998(4) 0.048(2) Uani 1 1 d .
N3 N 0.4062(2) 0.8904(2) 0.2562(3) 0.0298(16) Uani 1 1 d .
N4 N 0.5002(2) 1.0354(2) 0.3938(3) 0.0281(16) Uani 1 1 d .
N5 N 0.5689(2) 1.0477(2) 0.3007(3) 0.0248(15) Uani 1 1 d .
N6 N 0.6303(3) 1.0450(3) 0.4676(5) 0.057(2) Uani 1 1 d .
N7 N 0.6549(2) 1.0632(2) 0.1388(3) 0.0293(16) Uani 1 1 d .
N8 N 0.7335(2) 0.9503(3) 0.0936(4) 0.046(2) Uani 1 1 d .
N9 N 0.6211(2) 0.9842(2) 0.1294(3) 0.0240(15) Uani 1 1 d .
N10 N 0.5238(2) 0.9248(2) 0.2672(3) 0.0248(15) Uani 1 1 d .
N11 N 0.5982(2) 0.8689(2) 0.3851(4) 0.0372(18) Uani 1 1 d .
N12 N 0.5035(2) 0.8489(2) 0.2015(4) 0.0309(16) Uani 1 1 d .
N13 N 0.4647(2) 0.8835(2) -0.1044(3) 0.0264(15) Uani 1 1 d .
N14 N 0.4439(3) 0.7715(2) -0.1365(4) 0.054(2) Uani 1 1 d .
N15 N 0.5270(2) 0.8603(2) -0.0080(3) 0.0276(16) Uani 1 1 d .
N16 N 0.3854(2) 1.0923(2) 0.1112(4) 0.0406(18) Uani 1 1 d .
N17 N 0.4365(3) 1.1994(2) 0.2522(4) 0.048(2) Uani 1 1 d .
N18 N 0.4498(2) 1.0842(2) 0.2120(4) 0.0363(18) Uani 1 1 d .
Cl2 Cl 0.2500 0.7500 0.2683(2) 0.0683(11) Uani 1 2 d S
Cl1 Cl 0.35122(8) 1.03026(9) 0.31522(14) 0.0567(7) Uani 1 1 d .
O18 O 0.2524(4) 0.7890(5) 0.3110(7) 0.194(7) Uani 1 1 d .
O17 O 0.2887(3) 0.7475(3) 0.2208(5) 0.087(3) Uani 1 1 d .
O1 O 0.42946(16) 0.88056(16) 0.0344(3) 0.0268(13) Uani 1 1 d .
O2 O 0.45118(16) 0.98912(16) 0.2268(3) 0.0289(13) Uani 1 1 d .
O3 O 0.60465(16) 1.04555(17) 0.2522(3) 0.0273(13) Uani 1 1 d .
O4 O 0.59688(16) 0.94947(17) 0.1073(3) 0.0275(13) Uani 1 1 d .
O5 O 0.47721(15) 1.03726(15) 0.0343(2) 0.0203(12) Uani 1 1 d .
O6 O 0.53647(15) 1.01327(15) 0.1654(3) 0.0206(11) Uani 1 1 d .
O7 O 0.57189(15) 1.03550(16) 0.0445(3) 0.0250(12) Uani 1 1 d .
O8 O 0.53037(17) 0.96371(16) 0.3072(3) 0.0290(13) Uani 1 1 d .
O9 O 0.49097(15) 0.94086(16) 0.0929(3) 0.0228(12) Uani 1 1 d .
O10 O 0.48461(17) 1.07787(17) 0.2582(3) 0.0291(13) Uani 1 1 d .
O11 O 0.38655(19) 0.98672(19) 0.0762(3) 0.0444(15) Uani 1 1 d .
O12 O 0.56895(17) 1.10334(16) 0.1501(3) 0.0266(13) Uani 1 1 d .
O16 O 0.3789(2) 0.9909(2) 0.3281(4) 0.0561(18) Uani 1 1 d .
O15 O 0.3722(3) 1.0691(3) 0.3513(4) 0.086(2) Uani 1 1 d .
O14 O 0.3076(2) 1.0237(3) 0.3466(5) 0.089(3) Uani 1 1 d .
O13 O 0.3496(2) 1.0380(2) 0.2342(4) 0.071(2) Uani 1 1 d .
C1 C 0.3834(3) 0.8623(2) 0.1330(4) 0.0247(18) Uani 1 1 d .
C2 C 0.3497(3) 0.8404(3) 0.0821(4) 0.031(2) Uani 1 1 d .
C3 C 0.3613(3) 0.8151(3) 0.0207(5) 0.035(2) Uani 1 1 d .
H3A H 0.3922 0.8102 0.0093 0.042 Uiso 1 1 calc R
C4 C 0.3284(3) 0.7965(3) -0.0252(5) 0.047(3) Uani 1 1 d .
H4A H 0.3359 0.7783 -0.0679 0.056 Uiso 1 1 calc R
C5 C 0.2839(4) 0.8054(3) -0.0062(6) 0.058(3) Uani 1 1 d .
H5A H 0.2602 0.7936 -0.0366 0.069 Uiso 1 1 calc R
C6 C 0.2741(3) 0.8307(3) 0.0554(7) 0.056(3) Uani 1 1 d .
H6B H 0.2434 0.8359 0.0678 0.067 Uiso 1 1 calc R
C7 C 0.3775(2) 0.8638(2) 0.2166(4) 0.0246(18) Uani 1 1 d .
C8 C 0.3458(3) 0.8375(3) 0.2553(5) 0.034(2) Uani 1 1 d .
H8B H 0.3257 0.8184 0.2280 0.041 Uiso 1 1 calc R
C9 C 0.3440(3) 0.8396(3) 0.3348(5) 0.035(2) Uani 1 1 d .
H9A H 0.3226 0.8221 0.3620 0.041 Uiso 1 1 calc R
C10 C 0.3728(3) 0.8667(3) 0.3724(5) 0.036(2) Uani 1 1 d .
H10A H 0.3718 0.8685 0.4262 0.043 Uiso 1 1 calc R
C11 C 0.4039(3) 0.8918(3) 0.3319(4) 0.035(2) Uani 1 1 d .
H11B H 0.4242 0.9107 0.3588 0.042 Uiso 1 1 calc R
C12 C 0.4633(3) 1.0324(2) 0.4375(4) 0.0279(19) Uani 1 1 d .
H12B H 0.4387 1.0146 0.4204 0.034 Uiso 1 1 calc R
C13 C 0.4600(3) 1.0542(3) 0.5062(4) 0.036(2) Uani 1 1 d .
H13C H 0.4339 1.0507 0.5368 0.043 Uiso 1 1 calc R
C14 C 0.4950(3) 1.0812(3) 0.5298(5) 0.038(2) Uani 1 1 d .
H14C H 0.4924 1.0982 0.5753 0.046 Uiso 1 1 calc R
C15 C 0.5337(3) 1.0834(3) 0.4874(4) 0.035(2) Uani 1 1 d .
H15B H 0.5585 1.1010 0.5041 0.042 Uiso 1 1 calc R
C16 C 0.5362(3) 1.0593(3) 0.4191(4) 0.030(2) Uani 1 1 d .
C17 C 0.5755(2) 1.0605(3) 0.3698(4) 0.029(2) Uani 1 1 d .
C18 C 0.6216(3) 1.0698(4) 0.4019(5) 0.051(3) Uani 1 1 d .
C19 C 0.6509(4) 1.0972(4) 0.3680(6) 0.085(4) Uani 1 1 d .
H19A H 0.6437 1.1116 0.3213 0.102 Uiso 1 1 calc R
C20 C 0.6942(4) 1.1046(6) 0.4044(7) 0.110(5) Uani 1 1 d .
H20A H 0.7154 1.1259 0.3857 0.132 Uiso 1 1 calc R
C21 C 0.7028(4) 1.0785(6) 0.4684(7) 0.106(5) Uani 1 1 d .
H21A H 0.7315 1.0807 0.4921 0.127 Uiso 1 1 calc R
C22 C 0.6701(4) 1.0489(4) 0.4995(7) 0.081(4) Uani 1 1 d .
H22A H 0.6770 1.0318 0.5436 0.097 Uiso 1 1 calc R
C23 C 0.6680(3) 1.1052(3) 0.1501(4) 0.036(2) Uani 1 1 d .
H23A H 0.6470 1.1287 0.1412 0.043 Uiso 1 1 calc R
C24 C 0.7106(3) 1.1165(3) 0.1743(6) 0.057(3) Uani 1 1 d .
H24A H 0.7196 1.1471 0.1800 0.068 Uiso 1 1 calc R
C25 C 0.7395(3) 1.0817(4) 0.1898(6) 0.066(3) Uani 1 1 d .
H25A H 0.7686 1.0882 0.2098 0.079 Uiso 1 1 calc R
C26 C 0.7273(3) 1.0376(3) 0.1769(5) 0.051(3) Uani 1 1 d .
H26A H 0.7480 1.0137 0.1862 0.061 Uiso 1 1 calc R
C27 C 0.6841(3) 1.0286(3) 0.1500(4) 0.031(2) Uani 1 1 d .
C28 C 0.6645(3) 0.9837(3) 0.1350(4) 0.0278(19) Uani 1 1 d .
C29 C 0.6925(3) 0.9426(3) 0.1245(4) 0.031(2) Uani 1 1 d .
C30 C 0.6780(3) 0.9008(3) 0.1464(4) 0.037(2) Uani 1 1 d .
H30A H 0.6487 0.8968 0.1673 0.045 Uiso 1 1 calc R
C31 C 0.7068(3) 0.8644(3) 0.1375(5) 0.050(3) Uani 1 1 d .
H31A H 0.6983 0.8349 0.1528 0.060 Uiso 1 1 calc R
C32 C 0.7486(3) 0.8730(4) 0.1053(6) 0.064(3) Uani 1 1 d .
H32A H 0.7693 0.8490 0.0977 0.077 Uiso 1 1 calc R
C33 C 0.7598(3) 0.9152(4) 0.0846(6) 0.057(3) Uani 1 1 d .
H33A H 0.7886 0.9199 0.0622 0.069 Uiso 1 1 calc R
C34 C 0.5527(2) 0.8934(3) 0.2790(4) 0.0239(18) Uani 1 1 d .
C35 C 0.5921(3) 0.8997(3) 0.3301(4) 0.030(2) Uani 1 1 d .
C36 C 0.6198(3) 0.9371(3) 0.3238(5) 0.039(2) Uani 1 1 d .
H36A H 0.6152 0.9580 0.2836 0.047 Uiso 1 1 calc R
C37 C 0.6535(3) 0.9441(4) 0.3750(6) 0.057(3) Uani 1 1 d .
H37A H 0.6723 0.9700 0.3720 0.069 Uiso 1 1 calc R
C38 C 0.6595(3) 0.9122(4) 0.4315(7) 0.070(3) Uani 1 1 d .
H38A H 0.6827 0.9159 0.4681 0.084 Uiso 1 1 calc R
C39 C 0.6322(3) 0.8761(3) 0.4344(6) 0.063(3) Uani 1 1 d .
H39A H 0.6372 0.8544 0.4732 0.076 Uiso 1 1 calc R
C40 C 0.5426(3) 0.8497(3) 0.2401(4) 0.029(2) Uani 1 1 d .
C41 C 0.5727(3) 0.8140(3) 0.2401(5) 0.039(2) Uani 1 1 d .
H41A H 0.6008 0.8164 0.2657 0.047 Uiso 1 1 calc R
C42 C 0.5615(3) 0.7749(3) 0.2024(5) 0.046(2) Uani 1 1 d .
H42A H 0.5811 0.7496 0.2030 0.055 Uiso 1 1 calc R
C43 C 0.5213(4) 0.7734(3) 0.1641(5) 0.049(3) Uani 1 1 d .
H43A H 0.5127 0.7469 0.1374 0.059 Uiso 1 1 calc R
C44 C 0.4932(3) 0.8108(3) 0.1644(5) 0.042(2) Uani 1 1 d .
H44A H 0.4656 0.8094 0.1373 0.051 Uiso 1 1 calc R
C45 C 0.4787(3) 0.8421(2) -0.1115(4) 0.0252(19) Uani 1 1 d .
C46 C 0.4576(3) 0.8105(3) -0.1671(4) 0.030(2) Uani 1 1 d .
C47 C 0.4506(3) 0.8219(3) -0.2417(5) 0.043(2) Uani 1 1 d .
H47A H 0.4592 0.8506 -0.2611 0.051 Uiso 1 1 calc R
C48 C 0.4305(3) 0.7895(3) -0.2877(5) 0.058(3) Uani 1 1 d .
H48A H 0.4254 0.7956 -0.3400 0.069 Uiso 1 1 calc R
C49 C 0.4179(4) 0.7490(3) -0.2576(6) 0.062(3) Uani 1 1 d .
H49A H 0.4050 0.7262 -0.2887 0.074 Uiso 1 1 calc R
C50 C 0.4243(4) 0.7420(3) -0.1827(6) 0.068(3) Uani 1 1 d .
H50A H 0.4141 0.7144 -0.1617 0.082 Uiso 1 1 calc R
C51 C 0.5163(3) 0.8295(3) -0.0616(4) 0.0270(19) Uani 1 1 d .
C52 C 0.5412(3) 0.7909(3) -0.0714(5) 0.038(2) Uani 1 1 d .
H52A H 0.5327 0.7692 -0.1084 0.046 Uiso 1 1 calc R
C53 C 0.5789(3) 0.7840(3) -0.0264(5) 0.042(2) Uani 1 1 d .
H53A H 0.5964 0.7574 -0.0320 0.051 Uiso 1 1 calc R
C54 C 0.5910(3) 0.8159(3) 0.0265(5) 0.040(2) Uani 1 1 d .
H54A H 0.6173 0.8123 0.0565 0.048 Uiso 1 1 calc R
C55 C 0.5634(3) 0.8535(3) 0.0346(5) 0.034(2) Uani 1 1 d .
H55A H 0.5709 0.8752 0.0722 0.041 Uiso 1 1 calc R
C56 C 0.3499(3) 1.0935(3) 0.0646(5) 0.048(2) Uani 1 1 d .
H56A H 0.3479 1.0709 0.0265 0.058 Uiso 1 1 calc R
C57 C 0.3168(3) 1.1241(4) 0.0678(6) 0.056(3) Uani 1 1 d .
H57A H 0.2921 1.1229 0.0335 0.067 Uiso 1 1 calc R
C58 C 0.3194(4) 1.1568(4) 0.1211(7) 0.070(3) Uani 1 1 d .
H58A H 0.2963 1.1788 0.1246 0.084 Uiso 1 1 calc R
C59 C 0.3564(3) 1.1583(3) 0.1715(6) 0.057(3) Uani 1 1 d .
H59A H 0.3593 1.1815 0.2083 0.069 Uiso 1 1 calc R
C60 C 0.3882(3) 1.1246(3) 0.1649(5) 0.039(2) Uani 1 1 d .
C61 C 0.4271(3) 1.1212(3) 0.2190(5) 0.034(2) Uani 1 1 d .
C62 C 0.4364(3) 1.1562(3) 0.2764(5) 0.041(2) Uani 1 1 d .
C63 C 0.4453(3) 1.1452(3) 0.3521(5) 0.044(2) Uani 1 1 d .
H63A H 0.4448 1.1147 0.3685 0.053 Uiso 1 1 calc R
C64 C 0.4549(3) 1.1798(3) 0.4027(5) 0.054(3) Uani 1 1 d .
H64A H 0.4613 1.1733 0.4545 0.064 Uiso 1 1 calc R
C65 C 0.4549(4) 1.2226(3) 0.3775(6) 0.059(3) Uani 1 1 d .
H65A H 0.4612 1.2467 0.4115 0.071 Uiso 1 1 calc R
C66 C 0.4461(4) 1.2312(3) 0.3047(6) 0.058(3) Uani 1 1 d .
H66A H 0.4465 1.2618 0.2886 0.070 Uiso 1 1 calc R
C67 C 0.3409(3) 0.9733(3) 0.0872(5) 0.056(3) Uani 1 1 d .
H67A H 0.3333 0.9495 0.0509 0.083 Uiso 1 1 calc R
H67B H 0.3211 0.9993 0.0793 0.083 Uiso 1 1 calc R
H67C H 0.3371 0.9620 0.1391 0.083 Uiso 1 1 calc R

loop_
_atom_site_aniso_label
_atom_site_aniso_U_11
_atom_site_aniso_U_22
_atom_site_aniso_U_33
_atom_site_aniso_U_23
_atom_site_aniso_U_13
_atom_site_aniso_U_12
Mn1 0.0252(7) 0.0272(7) 0.0168(6) -0.0049(5) -0.0004(5) -0.0066(5)
Mn2 0.0281(7) 0.0257(7) 0.0181(6) -0.0012(5) 0.0000(5) -0.0070(5)
Mn3 0.0240(7) 0.0233(7) 0.0158(6) -0.0029(5) 0.0000(5) -0.0042(5)
Mn4 0.0222(7) 0.0297(7) 0.0165(6) -0.0030(5) -0.0001(5) -0.0075(5)
Mn5 0.0212(7) 0.0232(7) 0.0159(6) -0.0043(5) 0.0004(5) -0.0068(5)
Mn6 0.0354(8) 0.0386(8) 0.0297(8) -0.0037(6) 0.0013(6) -0.0026(6)
N1 0.024(4) 0.032(4) 0.015(4) 0.002(3) 0.005(3) -0.003(3)
N2 0.032(5) 0.048(5) 0.063(5) -0.004(4) -0.004(4) -0.008(4)
N3 0.035(4) 0.033(4) 0.021(4) -0.002(3) 0.004(3) -0.010(3)
N4 0.039(4) 0.029(4) 0.016(4) 0.001(3) -0.002(3) -0.009(3)
N5 0.021(4) 0.028(4) 0.026(4) -0.002(3) 0.007(3) -0.006(3)
N6 0.039(5) 0.083(6) 0.048(5) -0.021(5) -0.018(4) 0.004(4)
N7 0.031(4) 0.037(4) 0.019(4) -0.001(3) -0.001(3) -0.014(4)
N8 0.024(4) 0.063(5) 0.052(5) 0.005(4) 0.002(4) 0.013(4)
N9 0.024(4) 0.035(4) 0.013(3) -0.005(3) -0.004(3) -0.003(3)
N10 0.033(4) 0.026(4) 0.015(3) -0.001(3) 0.005(3) -0.005(3)
N11 0.042(5) 0.030(4) 0.040(4) 0.004(4) -0.010(4) 0.001(3)
N12 0.040(4) 0.022(4) 0.030(4) 0.001(3) -0.001(3) 0.000(3)
N13 0.030(4) 0.032(4) 0.017(4) -0.001(3) 0.003(3) -0.008(3)
N14 0.082(6) 0.038(5) 0.043(5) 0.001(4) -0.019(4) -0.018(4)
N15 0.029(4) 0.031(4) 0.022(4) 0.003(3) -0.001(3) -0.010(3)
N16 0.044(5) 0.048(5) 0.030(4) -0.001(4) -0.002(4) 0.003(4)
N17 0.068(6) 0.037(5) 0.039(5) -0.004(4) 0.001(4) 0.001(4)
N18 0.041(5) 0.032(4) 0.037(4) 0.001(3) 0.007(4) -0.007(4)
Cl2 0.055(3) 0.077(3) 0.073(3) 0.000 0.000 -0.029(2)
Cl1 0.0441(15) 0.0735(19) 0.0524(16) 0.0021(14) 0.0043(12) -0.0008(14)
O18 0.153(10) 0.246(14) 0.184(11) -0.167(11) 0.093(9) -0.138(10)
O17 0.066(5) 0.080(6) 0.115(7) -0.018(5) 0.023(5) -0.004(4)
O1 0.029(3) 0.034(3) 0.017(3) -0.002(2) 0.000(2) -0.010(2)
O2 0.025(3) 0.024(3) 0.037(3) -0.014(2) -0.004(2) -0.004(2)
O3 0.024(3) 0.035(3) 0.022(3) -0.005(2) -0.003(2) -0.009(2)
O4 0.025(3) 0.031(3) 0.026(3) -0.003(2) -0.003(2) -0.003(3)
O5 0.020(3) 0.026(3) 0.015(3) -0.006(2) -0.002(2) -0.005(2)
O6 0.019(3) 0.024(3) 0.018(3) -0.004(2) -0.001(2) -0.006(2)
O7 0.021(3) 0.036(3) 0.017(3) -0.006(2) 0.001(2) -0.013(2)
O8 0.041(3) 0.025(3) 0.021(3) -0.002(2) -0.003(2) 0.002(3)
O9 0.025(3) 0.027(3) 0.016(3) -0.006(2) -0.003(2) -0.008(2)
O10 0.032(3) 0.034(3) 0.021(3) -0.001(2) -0.005(3) 0.003(3)
O11 0.038(4) 0.050(4) 0.045(4) -0.010(3) 0.003(3) -0.006(3)
O12 0.034(3) 0.028(3) 0.018(3) -0.006(2) -0.008(2) -0.003(2)
O16 0.047(4) 0.057(4) 0.064(5) 0.006(3) 0.008(3) 0.014(3)
O15 0.100(6) 0.071(5) 0.087(6) -0.033(5) -0.015(5) -0.014(5)
O14 0.037(4) 0.115(7) 0.114(7) 0.017(5) 0.026(4) 0.002(4)
O13 0.078(5) 0.094(6) 0.041(4) 0.021(4) -0.007(4) -0.016(4)
C1 0.027(5) 0.026(4) 0.021(4) -0.002(3) -0.006(4) 0.003(4)
C2 0.041(6) 0.032(5) 0.021(5) 0.002(4) 0.002(4) -0.010(4)
C3 0.039(5) 0.027(5) 0.039(5) 0.000(4) -0.004(4) -0.013(4)
C4 0.072(8) 0.037(6) 0.032(5) -0.001(4) -0.010(5) -0.024(5)
C5 0.059(8) 0.057(7) 0.057(7) 0.012(6) -0.019(6) -0.037(6)
C6 0.039(6) 0.046(6) 0.082(8) -0.003(6) -0.015(6) -0.009(5)
C7 0.022(4) 0.021(4) 0.030(5) 0.001(4) 0.005(4) -0.004(4)
C8 0.029(5) 0.024(5) 0.049(6) 0.000(4) 0.001(4) -0.005(4)
C9 0.029(5) 0.042(5) 0.033(5) 0.008(4) 0.014(4) -0.001(4)
C10 0.036(5) 0.041(5) 0.030(5) 0.003(4) 0.007(4) -0.007(4)
C11 0.044(6) 0.037(5) 0.025(5) -0.008(4) 0.000(4) -0.005(4)
C12 0.034(5) 0.021(4) 0.029(5) 0.011(4) 0.007(4) -0.005(4)
C13 0.045(6) 0.046(6) 0.016(5) 0.000(4) 0.015(4) 0.002(5)
C14 0.044(6) 0.047(6) 0.024(5) -0.008(4) -0.001(4) 0.001(5)
C15 0.034(5) 0.047(5) 0.025(5) -0.008(4) -0.006(4) -0.020(4)
C16 0.037(5) 0.031(5) 0.021(5) -0.006(4) -0.002(4) 0.000(4)
C17 0.024(5) 0.048(5) 0.015(5) -0.015(4) 0.001(4) -0.012(4)
C18 0.041(6) 0.081(8) 0.029(6) -0.013(5) 0.008(5) -0.013(6)
C19 0.096(10) 0.106(10) 0.052(7) -0.015(7) 0.004(7) -0.055(8)
C20 0.063(8) 0.208(17) 0.059(9) -0.017(10) -0.017(7) -0.065(10)
C21 0.064(9) 0.215(17) 0.039(8) -0.046(9) -0.008(7) -0.031(10)
C22 0.066(8) 0.122(11) 0.054(7) -0.014(7) -0.015(7) -0.005(8)
C23 0.027(5) 0.045(6) 0.035(5) -0.002(4) -0.009(4) -0.015(4)
C24 0.061(7) 0.046(6) 0.064(7) 0.010(5) -0.005(6) -0.019(6)
C25 0.047(7) 0.063(8) 0.088(8) 0.013(6) -0.022(6) -0.037(6)
C26 0.032(6) 0.060(7) 0.060(7) 0.019(5) -0.017(5) -0.006(5)
C27 0.029(5) 0.043(6) 0.020(4) 0.000(4) 0.002(4) -0.009(4)
C28 0.022(5) 0.047(6) 0.015(4) 0.006(4) -0.006(3) 0.003(4)
C29 0.024(5) 0.050(6) 0.019(4) 0.006(4) -0.006(4) -0.003(4)
C30 0.043(6) 0.041(6) 0.028(5) -0.006(4) -0.002(4) 0.006(5)
C31 0.062(7) 0.044(6) 0.045(6) 0.007(5) -0.015(5) 0.002(5)
C32 0.033(6) 0.089(9) 0.070(8) -0.002(7) -0.005(5) 0.029(6)
C33 0.045(6) 0.065(8) 0.063(7) 0.006(6) 0.002(5) 0.011(6)
C34 0.022(4) 0.027(5) 0.023(4) 0.002(4) 0.004(4) 0.003(4)
C35 0.033(5) 0.029(5) 0.027(5) -0.003(4) 0.003(4) 0.004(4)
C36 0.030(5) 0.034(5) 0.052(6) -0.001(4) 0.004(5) 0.004(4)
C37 0.026(6) 0.059(7) 0.087(8) -0.010(6) -0.007(6) -0.005(5)
C38 0.045(7) 0.057(7) 0.109(10) 0.000(7) -0.047(6) 0.002(6)
C39 0.058(7) 0.048(7) 0.084(8) 0.001(6) -0.043(6) 0.006(6)
C40 0.037(5) 0.034(5) 0.018(4) 0.005(4) 0.004(4) 0.002(4)
C41 0.055(6) 0.034(5) 0.029(5) 0.001(4) -0.005(4) 0.010(5)
C42 0.077(7) 0.029(6) 0.032(5) 0.001(4) -0.006(5) 0.017(5)
C43 0.088(8) 0.026(5) 0.033(5) -0.007(4) -0.008(5) 0.001(5)
C44 0.059(6) 0.028(5) 0.039(5) 0.001(4) -0.010(5) -0.002(5)
C45 0.040(5) 0.014(4) 0.021(4) -0.005(3) 0.002(4) -0.012(4)
C46 0.039(5) 0.026(5) 0.025(5) 0.000(4) -0.004(4) -0.003(4)
C47 0.058(6) 0.037(5) 0.033(5) 0.004(4) -0.005(5) -0.008(5)
C48 0.077(8) 0.067(8) 0.029(6) -0.023(5) -0.012(5) -0.010(6)
C49 0.101(9) 0.026(6) 0.058(7) -0.017(5) -0.015(6) -0.022(6)
C50 0.110(10) 0.037(6) 0.058(8) -0.008(5) -0.018(7) -0.029(6)
C51 0.035(5) 0.031(5) 0.015(4) 0.000(4) 0.002(4) -0.007(4)
C52 0.055(6) 0.029(5) 0.031(5) -0.005(4) -0.013(5) 0.004(5)
C53 0.053(6) 0.026(5) 0.048(6) 0.000(4) 0.000(5) 0.000(4)
C54 0.044(6) 0.042(6) 0.034(5) 0.007(4) -0.001(4) 0.000(5)
C55 0.043(6) 0.031(5) 0.028(5) 0.003(4) -0.006(4) -0.010(4)
C56 0.050(6) 0.057(7) 0.038(6) -0.001(5) -0.013(5) 0.000(5)
C57 0.044(6) 0.063(7) 0.059(7) -0.007(6) -0.011(5) 0.008(6)
C58 0.060(8) 0.067(8) 0.083(8) -0.003(7) -0.020(6) 0.019(6)
C59 0.067(7) 0.046(6) 0.059(7) -0.018(5) -0.015(6) 0.015(6)
C60 0.040(6) 0.041(6) 0.036(5) -0.010(4) -0.004(4) 0.003(5)
C61 0.039(5) 0.026(5) 0.037(5) 0.000(4) 0.000(4) 0.001(4)
C62 0.047(6) 0.039(6) 0.037(6) -0.001(5) 0.005(4) 0.003(5)
C63 0.070(7) 0.030(5) 0.031(5) -0.007(4) 0.003(5) 0.004(5)
C64 0.076(7) 0.040(6) 0.044(6) -0.013(5) -0.003(5) 0.005(5)
C65 0.089(8) 0.037(7) 0.050(7) -0.013(5) -0.007(6) 0.005(6)
C66 0.099(9) 0.027(6) 0.049(7) -0.015(5) 0.001(6) -0.004(5)
C67 0.033(6) 0.077(7) 0.057(7) -0.001(5) 0.008(5) -0.005(5)

loop_
_atom_type_symbol
_atom_type_description
_atom_type_scat_dispersion_real
_atom_type_scat_dispersion_imag
_atom_type_scat_source
C C 0.0033 0.0016 'International Tables Vol C Tables 4.2.6.8 and 6.1.1.4'
H H 0.0000 0.0000 'International Tables Vol C Tables 4.2.6.8 and 6.1.1.4'
N N 0.0061 0.0033 'International Tables Vol C Tables 4.2.6.8 and 6.1.1.4'
O O 0.0106 0.0060 'International Tables Vol C Tables 4.2.6.8 and 6.1.1.4'
Cl Cl 0.1484 0.1585 'International Tables Vol C Tables 4.2.6.8 and 6.1.1.4'
Mn Mn 0.3368 0.7283 'International Tables Vol C Tables 4.2.6.8 and 6.1.1.4'

loop_
_geom_angle_atom_site_label_1
_geom_angle_atom_site_label_2
_geom_angle_atom_site_label_3
_geom_angle
_geom_angle_site_symmetry_1
_geom_angle_site_symmetry_3
O9 Mn1 O1 93.2(2) . .
O9 Mn1 O5 83.0(2) . 5_675
O1 Mn1 O5 171.7(2) . 5_675
O9 Mn1 N13 172.6(2) . .
O1 Mn1 N13 82.0(2) . .
O5 Mn1 N13 102.5(2) 5_675 .
O9 Mn1 O7 102.3(2) . 5_675
O1 Mn1 O7 87.58(19) . 5_675
O5 Mn1 O7 86.05(18) 5_675 5_675
N13 Mn1 O7 83.2(2) . 5_675
O9 Mn1 N15 101.3(2) . .
O1 Mn1 N15 93.5(2) . .
O5 Mn1 N15 94.5(2) 5_675 .
N13 Mn1 N15 73.6(2) . .
O7 Mn1 N15 156.3(2) 5_675 .
O9 Mn1 Mn5 40.02(15) . .
O1 Mn1 Mn5 132.56(15) . .
O5 Mn1 Mn5 43.02(13) 5_675 .
N13 Mn1 Mn5 145.40(17) . .
O7 Mn1 Mn5 94.63(13) 5_675 .
N15 Mn1 Mn5 101.88(16) . .
O9 Mn1 Mn5 90.93(15) . 5_675
O1 Mn1 Mn5 125.14(15) . 5_675
O5 Mn1 Mn5 47.90(14) 5_675 5_675
N13 Mn1 Mn5 96.43(18) . 5_675
O7 Mn1 Mn5 38.44(12) 5_675 5_675
N15 Mn1 Mn5 138.95(16) . 5_675
Mn5 Mn1 Mn5 63.98(4) . 5_675
O9 Mn2 N10 100.3(2) . .
O9 Mn2 N3 149.4(2) . .
N10 Mn2 N3 110.3(2) . .
O9 Mn2 O2 89.43(19) . .
N10 Mn2 O2 83.7(2) . .
N3 Mn2 O2 94.0(2) . .
O9 Mn2 N1 80.3(2) . .
N10 Mn2 N1 154.0(2) . .
N3 Mn2 N1 72.2(2) . .
O2 Mn2 N1 122.3(2) . .
O9 Mn2 N12 99.4(2) . .
N10 Mn2 N12 69.3(2) . .
N3 Mn2 N12 91.4(2) . .
O2 Mn2 N12 152.6(2) . .
N1 Mn2 N12 84.9(2) . .
O8 Mn3 O10 165.6(2) . .
O8 Mn3 O2 94.6(2) . .
O10 Mn3 O2 95.3(2) . .
O8 Mn3 O6 94.4(2) . .
O10 Mn3 O6 96.1(2) . .
O2 Mn3 O6 89.10(19) . .
O8 Mn3 N5 85.7(2) . .
O10 Mn3 N5 86.1(2) . .
O2 Mn3 N5 171.2(2) . .
O6 Mn3 N5 82.1(2) . .
O8 Mn3 N4 83.8(2) . .
O10 Mn3 N4 82.6(2) . .
O2 Mn3 N4 114.7(2) . .
O6 Mn3 N4 156.2(2) . .
N5 Mn3 N4 74.1(2) . .
O6 Mn4 O7 85.0(2) . .
O6 Mn4 O12 100.9(2) . .
O7 Mn4 O12 94.6(2) . .
O6 Mn4 O3 91.9(2) . .
O7 Mn4 O3 175.6(2) . .
O12 Mn4 O3 89.0(2) . .
O6 Mn4 N9 91.2(2) . .
O7 Mn4 N9 84.3(2) . .
O12 Mn4 N9 167.7(2) . .
O3 Mn4 N9 92.6(2) . .
O6 Mn4 N7 164.7(2) . .
O7 Mn4 N7 104.0(2) . .
O12 Mn4 N7 90.7(2) . .
O3 Mn4 N7 78.4(2) . .
N9 Mn4 N7 77.7(3) . .
O6 Mn4 Mn5 44.01(14) . .
O7 Mn4 Mn5 45.01(15) . .
O12 Mn4 Mn5 115.22(15) . .
O3 Mn4 Mn5 130.98(15) . .
N9 Mn4 Mn5 72.41(18) . .
N7 Mn4 Mn5 137.96(18) . .
O9 Mn5 O6 98.0(2) . .
O9 Mn5 O5 83.2(2) . 5_675
O6 Mn5 O5 174.2(2) . 5_675
O9 Mn5 O7 176.2(2) . .
O6 Mn5 O7 79.44(19) . .
O5 Mn5 O7 99.04(19) 5_675 .
O9 Mn5 O5 94.64(19) . .
O6 Mn5 O5 89.83(18) . .
O5 Mn5 O5 84.38(19) 5_675 .
O7 Mn5 O5 82.64(19) . .
O9 Mn5 O4 98.0(2) . .
O6 Mn5 O4 82.20(18) . .
O5 Mn5 O4 103.31(19) 5_675 .
O7 Mn5 O4 84.44(19) . .
O5 Mn5 O4 165.88(17) . .
O9 Mn5 Mn4 136.41(15) . .
O6 Mn5 Mn4 41.03(13) . .
O5 Mn5 Mn4 139.24(14) 5_675 .
O7 Mn5 Mn4 42.04(13) . .
O5 Mn5 Mn4 98.39(12) . .
O4 Mn5 Mn4 68.01(13) . .
O9 Mn5 Mn1 39.92(14) . .
O6 Mn5 Mn1 137.44(14) . .
O5 Mn5 Mn1 43.33(14) 5_675 .
O7 Mn5 Mn1 142.15(14) . .
O5 Mn5 Mn1 88.36(11) . .
O4 Mn5 Mn1 105.40(13) . .
Mn4 Mn5 Mn1 172.89(6) . .
O9 Mn5 Mn1 133.47(15) . 5_675
O6 Mn5 Mn1 86.91(14) . 5_675
O5 Mn5 Mn1 88.13(14) 5_675 5_675
O7 Mn5 Mn1 44.01(15) . 5_675
O5 Mn5 Mn1 38.91(11) . 5_675
O4 Mn5 Mn1 128.45(13) . 5_675
Mn4 Mn5 Mn1 70.99(4) . 5_675
Mn1 Mn5 Mn1 116.02(4) . 5_675
O9 Mn5 Mn5 89.23(15) . 5_675
O6 Mn5 Mn5 127.56(15) . 5_675
O5 Mn5 Mn5 46.65(14) 5_675 5_675
O7 Mn5 Mn5 90.17(15) . 5_675
O5 Mn5 Mn5 37.74(11) . 5_675
O4 Mn5 Mn5 148.23(13) . 5_675
Mn4 Mn5 Mn5 124.92(6) . 5_675
Mn1 Mn5 Mn5 62.08(4) . 5_675
Mn1 Mn5 Mn5 53.94(4) 5_675 5_675
O5 Mn6 O11 97.4(2) . .
O5 Mn6 N18 110.7(2) . .
O11 Mn6 N18 150.7(2) . .
O5 Mn6 N16 105.6(2) . .
O11 Mn6 N16 93.3(2) . .
N18 Mn6 N16 72.0(3) . .
O5 Mn6 O2 118.85(19) . .
O11 Mn6 O2 95.4(2) . .
N18 Mn6 O2 78.3(2) . .
N16 Mn6 O2 132.9(2) . .
C1 N1 O1 118.0(6) . .
C1 N1 Mn2 120.0(5) . .
O1 N1 Mn2 121.8(4) . .
C6 N2 C2 117.9(8) . .
C11 N3 C7 120.0(7) . .
C11 N3 Mn2 122.5(5) . .
C7 N3 Mn2 116.2(5) . .
C12 N4 C16 119.3(7) . .
C12 N4 Mn3 126.8(5) . .
C16 N4 Mn3 112.5(5) . .
C17 N5 O3 119.3(6) . .
C17 N5 Mn3 119.2(5) . .
O3 N5 Mn3 120.4(4) . .
C22 N6 C18 118.4(10) . .
C23 N7 C27 120.1(7) . .
C23 N7 Mn4 123.5(6) . .
C27 N7 Mn4 112.4(5) . .
C33 N8 C29 116.8(8) . .
C28 N9 O4 123.8(6) . .
C28 N9 Mn4 118.9(5) . .
O4 N9 Mn4 117.0(4) . .
C34 N10 O8 115.7(6) . .
C34 N10 Mn2 124.2(5) . .
O8 N10 Mn2 120.0(4) . .
C35 N11 C39 117.2(8) . .
C44 N12 C40 117.3(7) . .
C44 N12 Mn2 125.8(6) . .
C40 N12 Mn2 116.3(5) . .
C45 N13 O12 117.1(6) . 5_675
C45 N13 Mn1 118.4(5) . .
O12 N13 Mn1 121.1(4) 5_675 .
C50 N14 C46 117.1(8) . .
C55 N15 C51 118.9(7) . .
C55 N15 Mn1 127.8(5) . .
C51 N15 Mn1 113.4(5) . .
C56 N16 C60 117.4(8) . .
C56 N16 Mn6 125.4(6) . .
C60 N16 Mn6 115.7(6) . .
C62 N17 C66 116.7(8) . .
C61 N18 O10 117.8(7) . .
C61 N18 Mn6 121.8(6) . .
O10 N18 Mn6 120.4(5) . .
O18 Cl2 O18 114.1(14) 2_565 .
O18 Cl2 O17 108.4(8) 2_565 .
O18 Cl2 O17 108.9(5) . .
O18 Cl2 O17 108.9(5) 2_565 2_565
O18 Cl2 O17 108.4(8) . 2_565
O17 Cl2 O17 108.0(8) . 2_565
O14 Cl1 O16 110.2(4) . .
O14 Cl1 O13 112.0(5) . .
O16 Cl1 O13 107.6(4) . .
O14 Cl1 O15 109.2(5) . .
O16 Cl1 O15 109.1(5) . .
O13 Cl1 O15 108.6(5) . .
N1 O1 Mn1 117.7(4) . .
Mn3 O2 Mn2 111.7(2) . .
Mn3 O2 Mn6 104.3(2) . .
Mn2 O2 Mn6 111.8(2) . .
N5 O3 Mn4 114.7(4) . .
N9 O4 Mn5 100.5(4) . .
Mn5 O5 Mn1 93.7(2) 5_675 5_675
Mn5 O5 Mn6 127.6(2) 5_675 .
Mn1 O5 Mn6 133.2(2) 5_675 .
Mn5 O5 Mn5 95.62(19) 5_675 .
Mn1 O5 Mn5 93.20(18) 5_675 .
Mn6 O5 Mn5 102.32(19) . .
Mn4 O6 Mn5 95.0(2) . .
Mn4 O6 Mn3 121.7(2) . .
Mn5 O6 Mn3 143.3(2) . .
Mn4 O7 Mn5 93.0(2) . .
Mn4 O7 Mn1 115.9(2) . 5_675
Mn5 O7 Mn1 97.5(2) . 5_675
N10 O8 Mn3 119.3(4) . .
Mn1 O9 Mn5 100.1(2) . .
Mn1 O9 Mn2 125.6(2) . .
Mn5 O9 Mn2 134.4(2) . .
N18 O10 Mn3 117.3(4) . .
C67 O11 Mn6 137.5(5) . .
N13 O12 Mn4 118.2(4) 5_675 .
N1 C1 C7 113.6(6) . .
N1 C1 C2 124.4(7) . .
C7 C1 C2 122.0(7) . .
N2 C2 C3 121.7(8) . .
N2 C2 C1 115.1(7) . .
C3 C2 C1 123.1(8) . .
C2 C3 C4 120.4(9) . .
C3 C4 C5 117.0(9) . .
C6 C5 C4 120.3(9) . .
N2 C6 C5 122.7(9) . .
N3 C7 C8 119.8(7) . .
N3 C7 C1 117.0(6) . .
C8 C7 C1 123.1(7) . .
C7 C8 C9 119.1(7) . .
C10 C9 C8 119.6(7) . .
C9 C10 C11 119.4(8) . .
N3 C11 C10 122.2(8) . .
N4 C12 C13 122.0(7) . .
C14 C13 C12 119.0(8) . .
C15 C14 C13 119.7(8) . .
C14 C15 C16 119.2(7) . .
N4 C16 C15 120.4(7) . .
N4 C16 C17 116.6(7) . .
C15 C16 C17 122.9(7) . .
N5 C17 C16 115.8(7) . .
N5 C17 C18 123.1(7) . .
C16 C17 C18 120.6(7) . .
C19 C18 N6 124.9(10) . .
C19 C18 C17 122.5(10) . .
N6 C18 C17 112.6(8) . .
C18 C19 C20 118.1(12) . .
C21 C20 C19 115.9(12) . .
C20 C21 C22 122.2(11) . .
N6 C22 C21 120.3(12) . .
N7 C23 C24 123.3(8) . .
C25 C24 C23 116.9(9) . .
C24 C25 C26 121.3(9) . .
C25 C26 C27 118.7(9) . .
N7 C27 C26 119.6(8) . .
N7 C27 C28 113.8(7) . .
C26 C27 C28 126.5(8) . .
N9 C28 C27 113.2(7) . .
N9 C28 C29 124.0(7) . .
C27 C28 C29 122.7(7) . .
N8 C29 C30 123.3(8) . .
N8 C29 C28 114.6(7) . .
C30 C29 C28 122.1(7) . .
C29 C30 C31 118.7(8) . .
C32 C31 C30 117.0(9) . .
C33 C32 C31 120.2(10) . .
N8 C33 C32 123.9(10) . .
N10 C34 C35 122.2(7) . .
N10 C34 C40 114.9(7) . .
C35 C34 C40 122.9(7) . .
N11 C35 C36 121.5(8) . .
N11 C35 C34 117.1(7) . .
C36 C35 C34 121.2(7) . .
C37 C36 C35 120.4(9) . .
C36 C37 C38 117.7(9) . .
C39 C38 C37 119.7(9) . .
C38 C39 N11 123.5(10) . .
N12 C40 C41 122.8(7) . .
N12 C40 C34 114.8(7) . .
C41 C40 C34 122.3(7) . .
C42 C41 C40 119.3(8) . .
C43 C42 C41 118.3(8) . .
C42 C43 C44 119.6(8) . .
N12 C44 C43 122.6(8) . .
N13 C45 C51 115.2(6) . .
N13 C45 C46 121.4(7) . .
C51 C45 C46 123.5(7) . .
N14 C46 C47 123.5(7) . .
N14 C46 C45 114.0(7) . .
C47 C46 C45 122.4(7) . .
C46 C47 C48 116.9(8) . .
C49 C48 C47 119.9(9) . .
C50 C49 C48 118.4(9) . .
N14 C50 C49 124.1(9) . .
N15 C51 C52 121.6(7) . .
N15 C51 C45 115.2(7) . .
C52 C51 C45 123.0(7) . .
C51 C52 C53 118.9(8) . .
C54 C53 C52 119.8(8) . .
C53 C54 C55 118.0(8) . .
N15 C55 C54 122.7(8) . .
N16 C56 C57 124.7(9) . .
C56 C57 C58 118.3(10) . .
C57 C58 C59 120.3(10) . .
C60 C59 C58 117.1(9) . .
N16 C60 C59 122.2(8) . .
N16 C60 C61 116.4(7) . .
C59 C60 C61 121.4(8) . .
N18 C61 C62 124.4(8) . .
N18 C61 C60 113.4(7) . .
C62 C61 C60 122.1(7) . .
N17 C62 C63 121.4(8) . .
N17 C62 C61 116.9(8) . .
C63 C62 C61 121.7(8) . .
C64 C63 C62 118.7(8) . .
C65 C64 C63 119.0(9) . .
C66 C65 C64 119.9(9) . .
C65 C66 N17 124.4(9) . .

loop_
_geom_bond_atom_site_label_1
_geom_bond_atom_site_label_2
_geom_bond_distance
_geom_bond_site_symmetry_2
Mn1 O9 1.846(4) .
Mn1 O1 1.943(5) .
Mn1 O5 1.947(5) 5_675
Mn1 N13 2.107(6) .
Mn1 O7 2.169(5) 5_675
Mn1 N15 2.234(6) .
Mn1 Mn5 2.8320(15) .
Mn1 Mn5 3.0955(16) 5_675
Mn2 O9 2.027(5) .
Mn2 N10 2.209(6) .
Mn2 N3 2.226(6) .
Mn2 O2 2.232(5) .
Mn2 N1 2.234(6) .
Mn2 N12 2.360(6) .
Mn3 O8 1.884(5) .
Mn3 O10 1.893(5) .
Mn3 O2 1.983(5) .
Mn3 O6 2.068(5) .
Mn3 N5 2.141(6) .
Mn3 N4 2.238(6) .
Mn4 O6 1.807(4) .
Mn4 O7 1.839(5) .
Mn4 O12 1.890(5) .
Mn4 O3 1.958(5) .
Mn4 N9 2.005(6) .
Mn4 N7 2.066(6) .
Mn4 Mn5 2.7418(15) .
Mn5 O9 1.849(5) .
Mn5 O6 1.912(4) .
Mn5 O5 1.936(4) 5_675
Mn5 O7 1.942(5) .
Mn5 O5 2.300(5) .
Mn5 O4 2.320(5) .
Mn5 Mn1 3.0956(16) 5_675
Mn5 Mn5 3.148(2) 5_675
Mn6 O5 2.077(5) .
Mn6 O11 2.135(6) .
Mn6 N18 2.200(7) .
Mn6 N16 2.253(7) .
Mn6 O2 2.286(5) .
N1 C1 1.301(9) .
N1 O1 1.352(7) .
N2 C6 1.337(11) .
N2 C2 1.354(10) .
N3 C11 1.334(9) .
N3 C7 1.353(9) .
N4 C12 1.340(9) .
N4 C16 1.355(9) .
N5 C17 1.289(9) .
N5 O3 1.362(7) .
N6 C22 1.312(12) .
N6 C18 1.394(12) .
N7 C23 1.319(10) .
N7 C27 1.357(10) .
N8 C33 1.308(11) .
N8 C29 1.351(10) .
N9 C28 1.291(9) .
N9 O4 1.314(7) .
N10 C34 1.283(9) .
N10 O8 1.366(7) .
N11 C35 1.343(10) .
N11 C39 1.347(11) .
N12 C44 1.338(10) .
N12 C40 1.344(10) .
N13 C45 1.302(9) .
N13 O12 1.341(7) 5_675
N14 C50 1.328(11) .
N14 C46 1.339(10) .
N15 C55 1.329(10) .
N15 C51 1.351(9) .
N16 C56 1.336(11) .
N16 C60 1.348(10) .
N17 C62 1.349(11) .
N17 C66 1.351(11) .
N18 C61 1.293(10) .
N18 O10 1.327(8) .
Cl2 O18 1.382(9) 2_565
Cl2 O18 1.382(9) .
Cl2 O17 1.420(8) .
Cl2 O17 1.420(8) 2_565
Cl1 O14 1.419(7) .
Cl1 O16 1.444(6) .
Cl1 O13 1.445(7) .
Cl1 O15 1.455(7) .
O5 Mn5 1.936(4) 5_675
O5 Mn1 1.947(5) 5_675
O7 Mn1 2.169(5) 5_675
O11 C67 1.423(10) .
O12 N13 1.341(7) 5_675
C1 C7 1.482(10) .
C1 C2 1.492(11) .
C2 C3 1.361(11) .
C3 C4 1.383(11) .
C4 C5 1.386(13) .
C5 C6 1.351(14) .
C7 C8 1.399(10) .
C8 C9 1.403(11) .
C9 C10 1.345(11) .
C10 C11 1.383(11) .
C12 C13 1.375(10) .
C13 C14 1.375(11) .
C14 C15 1.370(11) .
C15 C16 1.400(10) .
C16 C17 1.453(10) .
C17 C18 1.503(11) .
C18 C19 1.332(13) .
C19 C20 1.452(15) .
C20 C21 1.388(19) .
C21 C22 1.418(17) .
C23 C24 1.375(12) .
C24 C25 1.369(14) .
C25 C26 1.376(13) .
C26 C27 1.392(11) .
C27 C28 1.479(11) .
C28 C29 1.486(11) .
C29 C30 1.367(11) .
C30 C31 1.386(12) .
C31 C32 1.385(13) .
C32 C33 1.346(14) .
C34 C35 1.487(11) .
C34 C40 1.496(11) .
C35 C36 1.384(11) .
C36 C37 1.361(12) .
C37 C38 1.385(14) .
C38 C39 1.343(13) .
C40 C41 1.385(11) .
C41 C42 1.375(12) .
C42 C43 1.372(12) .
C43 C44 1.386(12) .
C45 C51 1.467(11) .
C45 C46 1.492(10) .
C46 C47 1.373(11) .
C47 C48 1.391(12) .
C48 C49 1.366(13) .
C49 C50 1.347(13) .
C51 C52 1.373(11) .
C52 C53 1.385(11) .
C53 C54 1.373(12) .
C54 C55 1.388(11) .
C56 C57 1.337(12) .
C57 C58 1.351(14) .
C58 C59 1.412(13) .
C59 C60 1.377(12) .
C60 C61 1.499(11) .
C61 C62 1.474(12) .
C62 C63 1.396(12) .
C63 C64 1.388(12) .
C64 C65 1.346(12) .
C65 C66 1.333(13) .
